data_2009145
loop_
_publ_author_name
'Jeyakanthan, J.'
'Velmurugan, D.'
'Selvi, S.'
'Perumal, P. T'

_publ_section_title
;
 1-(2,4-Dinitrophenyl)-3-(2-hydroxyphenyl)-4-methyl-1<i>H</i>-pyrazole
;
_journal_issue 11
_journal_name_full 'Acta Crystallographica Section C'
_journal_page_first 1926
_journal_page_last 1928
_journal_paper_doi 10.1107/S0108270199008276
_journal_volume 55
_journal_year 1999
_chemical_formula_sum 'C16 H12 N4 O5'
_chemical_formula_weight 340.30
_chemical_name_systematic
;
3-(2-hydroxyphenyl)-1-(2,4-dinitrophenyl)-4-methyl-1H-pyrazole.
;
_space_group_IT_number 14
_symmetry_cell_setting monoclinic
_symmetry_space_group_name_Hall '-P 2ybc'
_symmetry_space_group_name_H-M 'P 1 21/c 1'
_audit_creation_method SHELXL-97
_cell_angle_alpha 90.00
_cell_angle_beta 98.1394(10)
_cell_angle_gamma 90.00
_cell_formula_units_Z 4
_cell_length_a 7.55980(10)
_cell_length_b 15.5263(2)
_cell_length_c 13.0732(2)
_cell_measurement_reflns_used 25
_cell_measurement_temperature 293(2)
_cell_measurement_theta_max 30
_cell_measurement_theta_min 20
_cell_volume 1519.02(4)
_computing_cell_refinement 'CAD-4 Software'
_computing_data_collection 'CAD-4 Software (Enraf Nonius, 1989)'
_computing_data_reduction 'SDP (Frenz, 1978)'
_computing_molecular_graphics 'ZORTEP (Zsolnai, 1997)'
_computing_publication_material 'SHELXL97 and PARST (Nardelli, 1983, 1995)'
_computing_structure_refinement 'SHELXL97 (Sheldrick, 1997)'
_computing_structure_solution 'SHELXS97 (Sheldrick, 1990)'
_diffrn_ambient_temperature 293(2)
_diffrn_measured_fraction_theta_full 0.961
_diffrn_measured_fraction_theta_max 0.961
_diffrn_measurement_device_type 'Enraf-Nonius CAD4'
_diffrn_measurement_method \w/2\q
_diffrn_radiation_monochromator graphite
_diffrn_radiation_source 'fine-focus sealed tube'
_diffrn_radiation_type CuK\a
_diffrn_radiation_wavelength 1.54180
_diffrn_reflns_av_R_equivalents 0.0162
_diffrn_reflns_av_sigmaI/netI 0.0205
_diffrn_reflns_limit_h_max 8
_diffrn_reflns_limit_h_min 0
_diffrn_reflns_limit_k_max 18
_diffrn_reflns_limit_k_min 0
_diffrn_reflns_limit_l_max 15
_diffrn_reflns_limit_l_min -15
_diffrn_reflns_number 2868
_diffrn_reflns_theta_full 66.27
_diffrn_reflns_theta_max 66.27
_diffrn_reflns_theta_min 4.45
_diffrn_standards_decay_% 1
_diffrn_standards_interval_time 60
_diffrn_standards_number 2
_exptl_absorpt_coefficient_mu 0.963
_exptl_absorpt_correction_T_max 0.9098
_exptl_absorpt_correction_T_min 0.761
_exptl_absorpt_correction_type psi-scan
_exptl_absorpt_process_details '(North et al., 1968)'
_exptl_crystal_colour 'block orange'
_exptl_crystal_density_diffrn 1.488
_exptl_crystal_density_meas ?
_exptl_crystal_density_method 'not measured'
_exptl_crystal_description Needle
_exptl_crystal_F_000 704
_exptl_crystal_size_max 0.3
_exptl_crystal_size_mid 0.1
_exptl_crystal_size_min 0.1
_refine_diff_density_max 0.266
_refine_diff_density_min -0.309
_refine_ls_extinction_coef 0.0018(7)
_refine_ls_extinction_method 'SHELXL97 (Sheldrick, 1997)'
_refine_ls_goodness_of_fit_ref 1.094
_refine_ls_hydrogen_treatment constr
_refine_ls_matrix_type full
_refine_ls_number_parameters 229
_refine_ls_number_reflns 2654
_refine_ls_number_restraints 0
_refine_ls_restrained_S_all 1.094
_refine_ls_R_factor_all 0.0777
_refine_ls_R_factor_gt 0.0524
_refine_ls_shift/su_max 0.001
_refine_ls_shift/su_mean 0.000
_refine_ls_structure_factor_coef Fsqd
_refine_ls_weighting_details 'w = 1/[\s^2^(Fo^2^)+(0.1800P)^2^] where P=(Fo^2^+2Fc^2^)/3'
_refine_ls_weighting_scheme calc
_refine_ls_wR_factor_ref 0.2397
_reflns_number_gt 1912
_reflns_number_total 2654
_reflns_threshold_expression I>2\s(I)
_cod_data_source_file ka1331.cif
_cod_data_source_block selv2ref
_cod_depositor_comments
;
The following automatic conversions were performed:
'_symmetry_cell_setting' value 'Monoclinic' changed to 'monoclinic'
according to '/home/saulius/struct/CIF-dictionaries/cif_core.dic'
dictionary named 'cif_core.dic' version 2.4.1 from 2010-06-29.

Automatic conversion script
Id: cif_fix_enum 1527 2010-12-29 10:47:43Z saulius 

The following automatic conversions were performed:

'_symmetry_cell_setting' value 'Monoclinic' changed to 'monoclinic'
according to /home/saulius/struct/CIF-dictionaries/cif_core.dic
dictionary named 'cif_core.dic' version 2.4.1 from 2010-06-29.

Automatic conversion script
Id: cif_fix_values 1715 2011-07-08 13:25:40Z adriana 

The following automatic conversions were performed:

'_exptl_crystal_density_meas' value 'not measured' was changed to '?'
- the value is perceived as not measured.

Automatic conversion script
Id: cif_fix_values 3008 2015-01-20 13:52:24Z robertas 

The following automatic conversions were performed:

'_refine_ls_weighting_scheme' value 'calc w =
1/[\s^2^(Fo^2^)+(0.1800P)^2^] where P=(Fo^2^+2Fc^2^)/3' was changed
to 'calc'. New tag '_refine_ls_weighting_details' was created. The
value of the new tag was set to 'w = 1/[\s^2^(Fo^2^)+(0.1800P)^2^]
where P=(Fo^2^+2Fc^2^)/3'.

Automatic conversion script
Id: cif_fix_values 3143 2015-03-26 13:38:13Z robertas 
;
_cod_original_sg_symbol_H-M 'P 21/c'
_cod_database_code 2009145
_cod_database_fobs_code 2009145

loop_
_symmetry_equiv_pos_as_xyz
'x, y, z'
'-x, y+1/2, -z+1/2'
'-x, -y, -z'
'x, -y-1/2, z-1/2'

loop_
_atom_site_label
_atom_site_fract_x
_atom_site_fract_y
_atom_site_fract_z
_atom_site_U_iso_or_equiv
_atom_site_adp_type
_atom_site_calc_flag
_atom_site_refinement_flags
_atom_site_occupancy
_atom_site_disorder_assembly
_atom_site_disorder_group
_atom_site_type_symbol
N1 .4112(2) .73491(9) .07205(11) .0463(4) Uani d . 1 . . N
N2 .3081(2) .76932(10) -.01122(12) .0458(4) Uani d . 1 . . N
N3 -.0365(2) .55852(12) -.32945(13) .0593(5) Uani d . 1 . . N
N4 .2070(3) .59329(12) .03185(15) .0728(6) Uani d . 1 . . N
O2 .6439(3) .63612(10) .18827(14) .0841(6) Uani d . 1 . . O
H2 .5638 .6462 .1406 .126 Uiso calc R 1 . . H
O3 -.0892(3) .59207(13) -.41265(13) .0949(6) Uani d . 1 . . O
O4 -.0584(3) .48289(12) -.31059(15) .0887(6) Uani d . 1 . . O
O5 .3131(4) .53440(12) .04866(17) .1436(12) Uani d . 1 . . O
O6 .1120(3) .62302(14) .09163(13) .0977(7) Uani d . 1 . . O
C1 .2235(2) .71599(11) -.08987(13) .0436(4) Uani d . 1 . . C
C2 .1766(2) .74934(13) -.18936(15) .0486(5) Uani d . 1 . . C
H2A .2043 .8061 -.2034 .058 Uiso calc R 1 . . H
C3 .0896(3) .69821(14) -.26654(15) .0504(5) Uani d . 1 . . C
H3 .0530 .7214 -.3317 .060 Uiso calc R 1 . . H
C4 .0564(3) .61341(14) -.24800(15) .0505(5) Uani d . 1 . . C
C5 .1061(3) .57731(13) -.15166(15) .0506(5) Uani d . 1 . . C
H5 .0876 .5191 -.1402 .061 Uiso calc R 1 . . H
C6 .1837(3) .62970(12) -.07306(15) .0467(5) Uani d . 1 . . C
C3A .3014(3) .85680(13) -.00388(15) .0499(5) Uani d . 1 . . C
H3A .2386 .8937 -.0520 .060 Uiso calc R 1 . . H
C4A .4021(2) .88079(11) .08565(15) .0437(4) Uani d . 1 . . C
C5A .4692(2) .80111(12) .13179(14) .0425(4) Uani d . 1 . . C
C6A .4296(3) .97193(13) .12196(17) .0613(6) Uani d . 1 . . C
H6A1 .3804 1.0104 .0679 .092 Uiso calc R 1 . . H
H6A2 .5551 .9830 .1397 .092 Uiso calc R 1 . . H
H6A3 .3708 .9808 .1816 .092 Uiso calc R 1 . . H
C1' .5802(2) .78475(12) .23224(14) .0453(5) Uani d . 1 . . C
C2' .6582(3) .70314(14) .25664(17) .0560(6) Uani d . 1 . . C
C3' .7529(3) .68842(15) .35322(16) .0606(6) Uani d . 1 . . C
H3' .8047 .6347 .3683 .073 Uiso calc R 1 . . H
C4' .7720(3) .75117(16) .42691(18) .0647(6) Uani d . 1 . . C
H4' .8337 .7399 .4922 .078 Uiso calc R 1 . . H
C5' .6994(3) .83120(15) .40399(15) .0607(6) Uani d . 1 . . C
H5' .7139 .8745 .4536 .073 Uiso calc R 1 . . H
C6' .6060(3) .84747(15) .30883(15) .0542(5) Uani d . 1 . . C
H6' .5582 .9021 .2948 .065 Uiso calc R 1 . . H

loop_
_atom_site_aniso_label
_atom_site_aniso_U_11
_atom_site_aniso_U_22
_atom_site_aniso_U_33
_atom_site_aniso_U_12
_atom_site_aniso_U_13
_atom_site_aniso_U_23
N1 .0496(7) .0441(8) .0430(9) .0022(7) -.0007(7) .0043(7)
N2 .0517(8) .0386(7) .0441(8) .0021(6) -.0035(7) .0037(6)
N3 .0571(9) .0701(11) .0483(9) -.0006(8) -.0012(8) -.0078(9)
N4 .1159(15) .0455(9) .0519(10) -.0217(10) -.0062(11) .0056(8)
O2 .1085(13) .0539(8) .0777(11) .0202(8) -.0285(10) -.0048(8)
O3 .1191(15) .0994(13) .0549(10) -.0176(12) -.0264(10) -.0001(10)
O4 .1142(13) .0641(10) .0799(12) -.0173(10) -.0137(10) -.0095(9)
O5 .271(3) .0603(11) .0807(14) .0423(16) -.0393(18) .0110(10)
O6 .1174(14) .1281(17) .0498(9) -.0442(13) .0197(10) .0026(10)
C1 .0431(8) .0459(9) .0411(10) .0038(7) .0040(8) .0013(8)
C2 .0516(10) .0492(10) .0436(10) -.0048(9) .0023(8) .0088(9)
C3 .0481(10) .0598(11) .0416(9) -.0025(9) .0004(8) .0052(9)
C4 .0445(9) .0634(12) .0419(10) -.0025(9) -.0006(8) -.0049(9)
C5 .0553(10) .0472(10) .0487(10) -.0023(9) .0054(8) -.0007(9)
C6 .0525(10) .0479(10) .0387(9) -.0025(8) .0027(8) .0019(8)
C3A .0552(10) .0475(10) .0460(10) .0094(8) .0033(8) .0102(8)
C4A .0465(9) .0364(8) .0488(10) -.0056(7) .0088(8) .0045(8)
C5A .0422(9) .0407(9) .0444(9) -.0011(8) .0051(8) .0026(8)
C6A .0763(13) .0443(11) .0629(13) -.0004(10) .0082(11) .0001(10)
C1' .0405(8) .0475(10) .0463(10) -.0009(7) .0008(8) .0048(8)
C2' .0552(11) .0545(11) .0538(11) -.0050(9) -.0072(9) .0025(10)
C3' .0600(12) .0590(12) .0564(11) .0014(9) -.0134(10) .0144(10)
C4' .0660(12) .0710(14) .0528(12) -.0118(12) -.0064(11) .0115(11)
C5' .0683(13) .0649(12) .0461(11) -.0106(11) -.0013(11) -.0017(11)
C6' .0555(11) .0531(11) .0521(11) -.0033(9) .0011(10) .0020(10)

loop_
_atom_type_symbol
_atom_type_description
_atom_type_scat_dispersion_real
_atom_type_scat_dispersion_imag
_atom_type_scat_source
C C 0.0181 0.0091 'International Tables Vol C Tables 4.2.6.8 and 6.1.1.4'
H H 0.0000 0.0000 'International Tables Vol C Tables 4.2.6.8 and 6.1.1.4'
N N 0.0311 0.0180 'International Tables Vol C Tables 4.2.6.8 and 6.1.1.4'
O O 0.0492 0.0322 'International Tables Vol C Tables 4.2.6.8 and 6.1.1.4'

loop_
_geom_angle_atom_site_label_1
_geom_angle_atom_site_label_2
_geom_angle_atom_site_label_3
_geom_angle
_geom_angle_publ_flag
C5A N1 N2 105.77(14) yes
N1 N2 C3A 111.04(15) yes
N1 N2 C1 120.45(14) yes
C3A N2 C1 128.50(15) yes
O4 N3 O3 123.77(19) yes
O4 N3 C4 118.69(18) yes
O3 N3 C4 117.54(19) yes
O5 N4 O6 126.9(2) yes
O5 N4 C6 116.5(2) yes
O6 N4 C6 116.5(2) yes
C2' O2 H2 109.5 ?
C6 C1 C2 118.00(17) ?
C6 C1 N2 122.48(16) yes
C2 C1 N2 119.52(16) yes
C3 C2 C1 120.03(18) ?
C3 C2 H2A 120.0 ?
C1 C2 H2A 120.0 ?
C4 C3 C2 120.38(18) ?
C4 C3 H3 119.8 ?
C2 C3 H3 119.8 ?
C3 C4 C5 121.27(19) ?
C3 C4 N3 120.83(18) yes
C5 C4 N3 117.89(19) yes
C6 C5 C4 118.27(19) ?
C6 C5 H5 120.9 ?
C4 C5 H5 120.9 ?
C5 C6 C1 121.89(18) ?
C5 C6 N4 116.84(17) yes
C1 C6 N4 121.01(17) yes
C4A C3A N2 108.23(16) yes
C4A C3A H3A 125.9 ?
N2 C3A H3A 125.9 ?
C3A C4A C5A 104.34(16) yes
C3A C4A C6A 124.71(18) yes
C5A C4A C6A 130.96(17) yes
N1 C5A C4A 110.62(15) yes
N1 C5A C1' 119.26(16) yes
C4A C5A C1' 130.06(17) ?
C4A C6A H6A1 109.5 ?
C4A C6A H6A2 109.5 ?
H6A1 C6A H6A2 109.5 ?
C4A C6A H6A3 109.5 ?
H6A1 C6A H6A3 109.5 ?
H6A2 C6A H6A3 109.5 ?
C6' C1' C2' 116.97(18) ?
C6' C1' C5A 121.59(18) ?
C2' C1' C5A 121.38(18) ?
O2 C2' C3' 117.1(2) yes
O2 C2' C1' 122.89(18) yes
C3' C2' C1' 120.0(2) ?
C4' C3' C2' 121.2(2) ?
C4' C3' H3' 119.4 ?
C2' C3' H3' 119.4 ?
C3' C4' C5' 119.6(2) ?
C3' C4' H4' 120.2 ?
C5' C4' H4' 120.2 ?
C6' C5' C4' 120.4(2) ?
C6' C5' H5' 119.8 ?
C4' C5' H5' 119.8 ?
C5' C6' C1' 121.9(2) ?
C5' C6' H6' 119.0 ?
C1' C6' H6' 119.0 ?

loop_
_geom_bond_atom_site_label_1
_geom_bond_atom_site_label_2
_geom_bond_site_symmetry_2
_geom_bond_distance
_geom_bond_publ_flag
N1 C5A . 1.327(2) yes
N1 N2 . 1.355(2) yes
N2 C3A . 1.363(3) yes
N2 C1 . 1.402(2) yes
N3 O4 . 1.216(3) yes
N3 O3 . 1.221(2) yes
N3 C4 . 1.463(3) yes
N4 O5 . 1.216(3) yes
N4 O6 . 1.224(3) yes
N4 C6 . 1.471(3) yes
O2 C2' . 1.366(3) yes
O2 H2 . .8200 ?
C1 C6 . 1.397(3) ?
C1 C2 . 1.398(3) ?
C2 C3 . 1.376(3) ?
C2 H2A . .9300 ?
C3 C4 . 1.368(3) ?
C3 H3 . .9300 ?
C4 C5 . 1.381(3) ?
C5 C6 . 1.375(3) ?
C5 H5 . .9300 ?
C3A C4A . 1.355(3) yes
C3A H3A . .9300 ?
C4A C5A . 1.437(3) yes
C4A C6A . 1.498(3) ?
C5A C1' . 1.477(3) ?
C6A H6A1 . .9600 ?
C6A H6A2 . .9600 ?
C6A H6A3 . .9600 ?
C1' C6' . 1.390(3) ?
C1' C2' . 1.415(3) ?
C2' C3' . 1.380(3) ?
C3' C4' . 1.363(3) ?
C3' H3' . .9300 ?
C4' C5' . 1.374(3) ?
C4' H4' . .9300 ?
C5' C6' . 1.364(3) ?
C5' H5' . .9300 ?
C6' H6' . .9300 ?

loop_
_geom_hbond_atom_site_label_D
_geom_hbond_atom_site_label_H
_geom_hbond_atom_site_label_A
_geom_hbond_site_symmetry_A
_geom_hbond_distance_DH
_geom_hbond_distance_HA
_geom_hbond_distance_DA
_geom_hbond_angle_DHA
_geom_hbond_publ_flag
O2 H2 N1 1_555 0.82 1.94 2.646(2) 144 yes
C3A H3 O4 2_554 0.93 2.51 3.439(3) 175 yes
C3 H3 O6 4_575 0.93 2.68 3.356(3) 131 yes
C5' H5' O5 2_655 0.93 2.49 3.219(3) 135 yes
C4' H4' O3 1_656 0.93 2.64 3.314(3) 130 yes

loop_
_geom_torsion_atom_site_label_1
_geom_torsion_atom_site_label_2
_geom_torsion_atom_site_label_3
_geom_torsion_atom_site_label_4
_geom_torsion
C5A N1 N2 C3A 0.0(2)
C5A N1 N2 C1 -179.27(16)
N1 N2 C1 C6 24.0(3)
C3A N2 C1 C6 -155.2(2)
N1 N2 C1 C2 -155.86(17)
C3A N2 C1 C2 25.0(3)
C6 C1 C2 C3 1.7(3)
N2 C1 C2 C3 -178.39(18)
C1 C2 C3 C4 -3.4(3)
C2 C3 C4 C5 1.2(3)
C2 C3 C4 N3 179.83(18)
O4 N3 C4 C3 177.8(2)
O3 N3 C4 C3 -2.9(3)
O4 N3 C4 C5 -3.5(3)
O3 N3 C4 C5 175.8(2)
C3 C4 C5 C6 2.6(3)
N3 C4 C5 C6 -176.10(18)
C4 C5 C6 C1 -4.3(3)
C4 C5 C6 N4 169.9(2)
C2 C1 C6 C5 2.1(3)
N2 C1 C6 C5 -177.75(18)
C2 C1 C6 N4 -171.82(19)
N2 C1 C6 N4 8.3(3)
O5 N4 C6 C5 67.1(3)
O6 N4 C6 C5 -109.9(2)
O5 N4 C6 C1 -118.7(2)
O6 N4 C6 C1 64.3(3)
N1 N2 C3A C4A 0.1(2)
C1 N2 C3A C4A 179.35(18)
N2 C3A C4A C5A -0.2(2)
N2 C3A C4A C6A 179.7(2)
N2 N1 C5A C4A -0.2(2)
N2 N1 C5A C1' 177.40(16)
C3A C4A C5A N1 0.2(2)
C6A C4A C5A N1 -179.7(2)
C3A C4A C5A C1' -176.98(19)
C6A C4A C5A C1' 3.1(4)
N1 C5A C1' C6' -163.06(18)
C4A C5A C1' C6' 14.0(3)
N1 C5A C1' C2' 13.9(3)
C4A C5A C1' C2' -169.1(2)
C6' C1' C2' O2 -179.6(2)
C5A C1' C2' O2 3.3(3)
C6' C1' C2' C3' 0.7(3)
C5A C1' C2' C3' -176.4(2)
O2 C2' C3' C4' -179.1(2)
C1' C2' C3' C4' 0.7(3)
C2' C3' C4' C5' -1.6(4)
C3' C4' C5' C6' 1.2(4)
C4' C5' C6' C1' 0.2(3)
C2' C1' C6' C5' -1.1(3)
C5A C1' C6' C5' 175.9(2)

loop_
_cod_related_entry_id
_cod_related_entry_database
_cod_related_entry_code
1 ChemSpider 10594309
